data_8102736
loop_
_publ_author_name
'Hanne Nuss'
'Caterina Eberl'
'Martin Jansen'

_publ_section_title
;
 Crystal structure of ammonium triiodide --- N-formylformamide (1:1),
 NH4I3 &#x00B7; C2H3NO2
;
_journal_issue 2
_journal_name_full 'Zeitschrift f\"ur Kristallographie - New Crystal Structures'
_journal_page_first 417
_journal_volume 225
_journal_year 2010
_chemical_formula_moiety 'C2 H3 N1 O2, H4 N, I3'
_chemical_formula_sum 'C2 H7 I3 N2 O2'
_chemical_formula_weight 471.80
_chemical_name_systematic 'Ammonium triiodide N-formyl-formamide adduct'
_space_group_IT_number 14
_symmetry_cell_setting monoclinic
_symmetry_Int_Tables_number 14
_symmetry_space_group_name_Hall '-P 2ybc'
_symmetry_space_group_name_H-M 'P 1 21/c 1'
_atom_sites_solution_hydrogens geom
_atom_sites_solution_primary direct
_atom_sites_solution_secondary difmap
_audit_creation_method SHELXL-97
_cell_angle_alpha 90.00
_cell_angle_beta 110.4030(10)
_cell_angle_gamma 90.00
_cell_formula_units_Z 4
_cell_length_a 9.7290(6)
_cell_length_b 9.0538(5)
_cell_length_c 12.3633(7)
_cell_measurement_reflns_used 8135
_cell_measurement_temperature 100(2)
_cell_measurement_theta_max 34.729
_cell_measurement_theta_min 2.852
_cell_volume 1020.69(10)
_computing_cell_refinement 'SAINT, Bruker AXS'
_computing_data_collection 'Bruker Suite, Bruker AXS'
_computing_data_reduction 'SAINT, Bruker AXS'
_computing_molecular_graphics 'ATOMS 6.1 (Dowty, 2002)[6]'
_computing_structure_refinement 'SHELXL-97 (Sheldrick, 1997) [5]'
_computing_structure_solution 'SHELXS-97 (Sheldrick, 1990)'
_diffrn_ambient_temperature 100(2)
_diffrn_measured_fraction_theta_full 0.953
_diffrn_measured_fraction_theta_max 0.953
_diffrn_measurement_device_type 'SMART Apex 1, Bruker AXS'
_diffrn_measurement_method \wscan
_diffrn_radiation_monochromator graphite
_diffrn_radiation_probe x-ray
_diffrn_radiation_type MoK\a
_diffrn_radiation_wavelength 0.71073
_diffrn_reflns_av_R_equivalents 0.0234
_diffrn_reflns_av_sigmaI/netI 0.0194
_diffrn_reflns_limit_h_max 15
_diffrn_reflns_limit_h_min -15
_diffrn_reflns_limit_k_max 14
_diffrn_reflns_limit_k_min -14
_diffrn_reflns_limit_l_max 19
_diffrn_reflns_limit_l_min -19
_diffrn_reflns_number 15576
_diffrn_reflns_theta_full 34.99
_diffrn_reflns_theta_max 34.99
_diffrn_reflns_theta_min 2.23
_diffrn_source 'fine-focus sealed tube'
_exptl_absorpt_coefficient_mu 9.140
_exptl_absorpt_correction_T_max 0.4618
_exptl_absorpt_correction_T_min 0.3410
_exptl_absorpt_correction_type multi-scan
_exptl_absorpt_process_details
;
semi-empirical absorption correction with SADABS
G.M. Sheldrick, SADABS, Version 2008/1, University
of G\"ottingen, Germany
;
_exptl_crystal_colour blue
_exptl_crystal_density_diffrn 3.070
_exptl_crystal_density_method 'not measured'
_exptl_crystal_description plate
_exptl_crystal_F_000 832
_exptl_crystal_size_max 0.15
_exptl_crystal_size_mid 0.15
_exptl_crystal_size_min 0.10
_refine_diff_density_max 2.736
_refine_diff_density_min -1.410
_refine_diff_density_rms 0.264
_refine_ls_extinction_method none
_refine_ls_goodness_of_fit_ref 1.168
_refine_ls_hydrogen_treatment mixed
_refine_ls_matrix_type full
_refine_ls_number_parameters 103
_refine_ls_number_reflns 4284
_refine_ls_number_restraints 0
_refine_ls_restrained_S_all 1.168
_refine_ls_R_factor_all 0.0338
_refine_ls_R_factor_gt 0.0299
_refine_ls_shift/su_max 0.001
_refine_ls_shift/su_mean 0.000
_refine_ls_structure_factor_coef Fsqd
_refine_ls_weighting_details 'calc w=1/[\s^2^(Fo^2^)+(0.0333P)^2^+1.2672P] where P=(Fo^2^+2Fc^2^)/3'
_refine_ls_weighting_scheme calc
_refine_ls_wR_factor_gt 0.0713
_refine_ls_wR_factor_ref 0.0751
_reflns_number_gt 3879
_reflns_number_total 4284
_reflns_threshold_expression >2sigma(I)
_cod_data_source_file 1267-3023.cff
_cod_data_source_block ebe1_m
_cod_original_sg_symbol_H-M 'P 21/c'
_cod_database_code 8102736

loop_
_symmetry_equiv_pos_as_xyz
'x, y, z'
'-x, y+1/2, -z+1/2'
'-x, -y, -z'
'x, -y-1/2, z-1/2'

loop_
_atom_site_label
_atom_site_type_symbol
_atom_site_fract_x
_atom_site_fract_y
_atom_site_fract_z
_atom_site_U_iso_or_equiv
_atom_site_adp_type
_atom_site_occupancy
_atom_site_symmetry_multiplicity
_atom_site_Wyckoff_symbol
_atom_site_calc_flag
_atom_site_refinement_flags
_atom_site_disorder_assembly
_atom_site_disorder_group
I1 I 0.26264(2) 0.48695(2) 0.263912(17) 0.02446(5) Uani 1 4 e d . . .
I2 I 0.569665(19) 0.505978(18) 0.288141(14) 0.01906(5) Uani 1 4 e d . . .
I3 I 0.88379(2) 0.52290(2) 0.314629(16) 0.02211(5) Uani 1 4 e d . . .
O1 O 0.4054(2) 0.3287(2) -0.00715(18) 0.0227(4) Uani 1 4 e d . . .
O2 O 0.8862(2) 0.3740(2) 0.04062(18) 0.0230(4) Uani 1 4 e d . . .
C1 C 0.5239(3) 0.2733(3) 0.0051(2) 0.0193(4) Uani 1 4 e d . . .
H1 H 0.530(4) 0.174(5) 0.010(3) 0.023 Uiso 1 4 e d . . .
C2 C 0.7795(3) 0.2977(3) 0.0294(2) 0.0202(4) Uani 1 4 e d . . .
H2 H 0.787(4) 0.193(5) 0.027(3) 0.024 Uiso 1 4 e d . . .
N1 N 0.6447(2) 0.3569(3) 0.0170(2) 0.0199(4) Uani 1 4 e d . . .
H3 H 0.628(4) 0.453(5) 0.008(3) 0.024 Uiso 1 4 e d . . .
N2 N 0.8931(3) 0.7962(3) 0.5464(3) 0.0250(5) Uani 1 4 e d . . .
H4 H 0.791(5) 0.772(5) 0.534(3) 0.038 Uiso 1 4 e d . . .
H5 H 0.891(5) 0.884(5) 0.562(4) 0.038 Uiso 1 4 e d . . .
H6 H 0.940(4) 0.738(5) 0.614(4) 0.038 Uiso 1 4 e d . . .
H7 H 0.911(4) 0.769(5) 0.478(3) 0.038 Uiso 1 4 e d . . .

loop_
_atom_site_aniso_label
_atom_site_aniso_U_11
_atom_site_aniso_U_22
_atom_site_aniso_U_33
_atom_site_aniso_U_23
_atom_site_aniso_U_13
_atom_site_aniso_U_12
I1 0.02028(9) 0.02897(10) 0.02278(9) 0.00013(6) 0.00578(7) -0.00135(6)
I2 0.02127(9) 0.02031(8) 0.01497(8) 0.00007(5) 0.00552(6) 0.00055(5)
I3 0.01976(8) 0.02502(9) 0.01980(9) -0.00046(6) 0.00470(6) 0.00135(6)
O1 0.0190(8) 0.0198(9) 0.0287(10) 0.0000(7) 0.0077(7) -0.0014(7)
O2 0.0180(8) 0.0248(9) 0.0269(9) -0.0015(7) 0.0088(7) -0.0007(7)
C1 0.0207(11) 0.0173(10) 0.0192(11) 0.0003(8) 0.0059(8) -0.0003(8)
C2 0.0192(10) 0.0198(11) 0.0220(11) -0.0001(9) 0.0075(9) 0.0015(8)
N1 0.0176(9) 0.0167(9) 0.0251(11) -0.0005(7) 0.0070(8) 0.0008(7)
N2 0.0202(10) 0.0240(11) 0.0334(13) -0.0006(9) 0.0124(9) 0.0018(8)

loop_
_atom_type_symbol
_atom_type_description
_atom_type_scat_dispersion_real
_atom_type_scat_dispersion_imag
_atom_type_scat_source
C C 0.0033 0.0016 'International Tables Vol C Tables 4.2.6.8 and 6.1.1.4'
H H 0.0000 0.0000 'International Tables Vol C Tables 4.2.6.8 and 6.1.1.4'
N N 0.0061 0.0033 'International Tables Vol C Tables 4.2.6.8 and 6.1.1.4'
I I -0.4742 1.8119 'International Tables Vol C Tables 4.2.6.8 and 6.1.1.4'
O O 0.0106 0.0060 'International Tables Vol C Tables 4.2.6.8 and 6.1.1.4'

loop_
_geom_angle_atom_site_label_1
_geom_angle_atom_site_label_2
_geom_angle_atom_site_label_3
_geom_angle
_geom_angle_site_symmetry_1
_geom_angle_site_symmetry_3
_geom_angle_publ_flag
I1 I2 I3 179.412(8) . . ?
C1 N1 C2 123.3(2) . . ?
C1 N1 H3 115(3) . . ?
C2 N1 H3 122(3) . . ?
O2 C2 N1 122.4(3) . . ?
O2 C2 H2 120(2) . . ?
N1 C2 H2 118(2) . . ?
O1 C1 N1 121.9(2) . . ?
O1 C1 H1 117(2) . . ?
N1 C1 H1 121(2) . . ?
H4 N2 H5 98(4) . . ?
H4 N2 H6 99(3) . . ?
H5 N2 H6 112(4) . . ?
H4 N2 H7 107(3) . . ?
H5 N2 H7 119(4) . . ?
H6 N2 H7 117(3) . . ?

loop_
_geom_bond_atom_site_label_1
_geom_bond_atom_site_label_2
_geom_bond_distance
_geom_bond_site_symmetry_2
_geom_bond_publ_flag
I1 I2 2.9014(3) . ?
I2 I3 2.9619(3) . ?
O2 C2 1.213(3) . ?
O1 C1 1.218(3) . ?
N1 C1 1.362(3) . ?
N1 C2 1.375(3) . ?
N1 H3 0.88(4) . ?
C2 H2 0.96(4) . ?
C1 H1 0.90(4) . ?
N2 H4 0.97(4) . ?
N2 H5 0.82(5) . ?
N2 H6 0.95(4) . ?
N2 H7 0.95(4) . ?

loop_
_geom_hbond_atom_site_label_D
_geom_hbond_atom_site_label_H
_geom_hbond_atom_site_label_A
_geom_hbond_distance_DH
_geom_hbond_distance_HA
_geom_hbond_distance_DA
_geom_hbond_angle_DHA
_geom_hbond_site_symmetry_A
N1 H3 O1 0.88(4) 2.00(4) 2.883(3) 173(4) 3_665
N2 H4 O1 0.97(4) 1.89(4) 2.788(3) 151(4) 2_655
N2 H5 O2 0.82(5) 2.21(5) 2.987(3) 159(4) 4_576
N2 H7 I3 0.95(4) 2.96(4) 3.764(3) 143(3) .
N2 H6 I3 0.95(4) 2.88(4) 3.662(3) 140(3) 3_766
N2 H7 O2 0.95(4) 2.27(4) 2.807(3) 115(3) 2_755
